data_7004028
loop_
_publ_author_name
'Lu, Zhengliang'
'Costa, Jos\'e S\'anchez'
'Roubeau, Olivier'
'Mutikainen, Ilpo'
'Turpeinen, Urho'
'Teat, Simon J.'
'Gamez, Patrick'
'Reedijk, Jan'

_publ_section_title
;
 A copper complex bearing a TEMPO moiety as catalyst for the aerobic
 oxidation of primary alcohols
;
_journal_issue 27
_journal_name_full 'Dalton Transactions'
_journal_page_first 3567
_journal_page_last 3573
_journal_paper_doi 10.1039/b802109k
_journal_year 2008
_chemical_formula_sum 'C76 H90 Br5 Cu3 N22 O5'
_chemical_formula_weight 1981.87
_chemical_name_systematic
;
?
;
_space_group_IT_number 2
_symmetry_cell_setting triclinic
_symmetry_space_group_name_Hall '-P 1'
_symmetry_space_group_name_H-M 'P -1'
_atom_sites_solution_hydrogens geom
_atom_sites_solution_primary direct
_atom_sites_solution_secondary difmap
_audit_creation_method SHELXL-97
_cell_angle_alpha 70.009(2)
_cell_angle_beta 77.210(3)
_cell_angle_gamma 75.178(2)
_cell_formula_units_Z 2
_cell_length_a 14.1172(15)
_cell_length_b 17.1969(18)
_cell_length_c 19.668(2)
_cell_measurement_reflns_used 9888
_cell_measurement_temperature 150(2)
_cell_measurement_theta_max 28.41
_cell_measurement_theta_min 2.73
_cell_volume 4290.4(8)
_computing_cell_refinement 'Bruker SAINT'
_computing_data_collection 'Bruker APEX2'
_computing_data_reduction 'Bruker SAINT'
_computing_structure_refinement 'SHELXL-97 (Sheldrick, 1997)'
_computing_structure_solution 'SHELXS-97 (Sheldrick, 1990)'
_diffrn_ambient_temperature 150(2)
_diffrn_measured_fraction_theta_full 0.990
_diffrn_measured_fraction_theta_max 0.990
_diffrn_measurement_device_type 'Bruker Platinum 200 CCD diffractometer'
_diffrn_measurement_method '\w rotation with narrow frames'
_diffrn_radiation_monochromator 'silicon 111'
_diffrn_radiation_source 'ALS beamline 11.3.1'
_diffrn_radiation_type synchrotron
_diffrn_radiation_wavelength 0.77490
_diffrn_reflns_av_R_equivalents 0.0425
_diffrn_reflns_av_sigmaI/netI 0.0576
_diffrn_reflns_limit_h_max 17
_diffrn_reflns_limit_h_min -17
_diffrn_reflns_limit_k_max 21
_diffrn_reflns_limit_k_min -21
_diffrn_reflns_limit_l_max 24
_diffrn_reflns_limit_l_min -24
_diffrn_reflns_number 46705
_diffrn_reflns_theta_full 29.05
_diffrn_reflns_theta_max 29.05
_diffrn_reflns_theta_min 2.62
_diffrn_standards_number 0
_exptl_absorpt_coefficient_mu 4.408
_exptl_absorpt_correction_T_max 0.82
_exptl_absorpt_correction_T_min 0.63
_exptl_absorpt_correction_type multi-scan
_exptl_absorpt_process_details sadabs
_exptl_crystal_colour orange
_exptl_crystal_density_diffrn 1.534
_exptl_crystal_density_method 'not measured'
_exptl_crystal_description block
_exptl_crystal_F_000 2004
_exptl_crystal_size_max 0.13
_exptl_crystal_size_mid 0.13
_exptl_crystal_size_min 0.05
_refine_diff_density_max 1.673
_refine_diff_density_min -1.337
_refine_diff_density_rms 0.116
_refine_ls_extinction_method none
_refine_ls_goodness_of_fit_ref 1.035
_refine_ls_hydrogen_treatment mixed
_refine_ls_matrix_type full
_refine_ls_number_parameters 1010
_refine_ls_number_reflns 17521
_refine_ls_number_restraints 85
_refine_ls_restrained_S_all 1.040
_refine_ls_R_factor_all 0.1037
_refine_ls_R_factor_gt 0.0668
_refine_ls_shift/su_max 0.001
_refine_ls_shift/su_mean 0.000
_refine_ls_structure_factor_coef Fsqd
_refine_ls_weighting_details 'calc w=1/[\s^2^(Fo^2^)+(0.0807P)^2^+19.1771P] where P=(Fo^2^+2Fc^2^)/3'
_refine_ls_weighting_scheme calc
_refine_ls_wR_factor_gt 0.1712
_refine_ls_wR_factor_ref 0.1896
_reflns_number_gt 11707
_reflns_number_total 17521
_reflns_threshold_expression >2sigma(I)
_cod_data_source_file b802109k.txt
_cod_data_source_block zl50
_cod_original_sg_symbol_H-M P-1
_cod_database_code 7004028

loop_
_symmetry_equiv_pos_as_xyz
'x, y, z'
'-x, -y, -z'

loop_
_atom_site_label
_atom_site_type_symbol
_atom_site_fract_x
_atom_site_fract_y
_atom_site_fract_z
_atom_site_U_iso_or_equiv
_atom_site_adp_type
_atom_site_occupancy
_atom_site_symmetry_multiplicity
_atom_site_calc_flag
_atom_site_refinement_flags
_atom_site_disorder_assembly
_atom_site_disorder_group
Cu1 Cu 0.83190(6) 0.72975(5) 0.34744(4) 0.03046(18) Uani 1 1 d . . .
Cu2 Cu 0.42398(6) 0.66872(5) 0.29919(4) 0.0361(2) Uani 1 1 d . . .
Cu3 Cu 0.67680(9) 0.61834(8) -0.25982(6) 0.0712(3) Uani 1 1 d U . .
Br1 Br 0.82545(5) 0.86890(4) 0.26770(4) 0.03937(17) Uani 1 1 d . . .
Br2 Br 1.03005(5) 0.69803(4) 0.33828(4) 0.03813(17) Uani 1 1 d . . .
Br3 Br 0.30612(6) 0.78200(5) 0.32776(4) 0.04638(19) Uani 1 1 d . . .
Br4 Br 0.67196(7) 0.61263(6) -0.36986(5) 0.0608(2) Uani 1 1 d U . .
Br5 Br 0.68416(12) 0.62354(13) -0.15058(8) 0.1324(7) Uani 1 1 d U . .
N1 N 0.5415(4) 0.8210(3) 0.1007(3) 0.0332(12) Uani 1 1 d . . .
C2 C 0.5155(5) 0.7742(4) 0.1677(3) 0.0324(14) Uani 1 1 d . . .
N3 N 0.4413(4) 0.7323(3) 0.1921(3) 0.0318(11) Uani 1 1 d . . .
C4 C 0.3835(5) 0.7458(4) 0.1396(3) 0.0345(14) Uani 1 1 d . . .
N5 N 0.4023(4) 0.7909(3) 0.0704(3) 0.0324(12) Uani 1 1 d . . .
C6 C 0.4837(5) 0.8249(4) 0.0526(3) 0.0311(13) Uani 1 1 d . . .
O7 O 0.5675(3) 0.7647(3) 0.2211(2) 0.0353(10) Uani 1 1 d . . .
C8 C 0.6460(5) 0.8121(4) 0.2036(3) 0.0375(15) Uani 1 1 d . . .
H8A H 0.6571 0.8192 0.2489 0.045 Uiso 1 1 calc R . .
H8B H 0.6250 0.8690 0.1698 0.045 Uiso 1 1 calc R . .
C9 C 0.7404(5) 0.7695(5) 0.1691(4) 0.0436(17) Uani 1 1 d . . .
H9A H 0.7311 0.7672 0.1215 0.052 Uiso 1 1 calc R . .
H9B H 0.7922 0.8029 0.1598 0.052 Uiso 1 1 calc R . .
N10 N 0.7738(4) 0.6833(4) 0.2158(3) 0.0409(14) Uani 1 1 d . . .
N11 N 0.7991(4) 0.6685(3) 0.2815(3) 0.0333(12) Uani 1 1 d . . .
C12 C 0.8145(5) 0.5848(4) 0.3114(4) 0.0363(15) Uani 1 1 d . . .
C13 C 0.7982(5) 0.5464(5) 0.2640(4) 0.0462(17) Uani 1 1 d . . .
H13A H 0.8047 0.4878 0.2718 0.055 Uiso 1 1 calc R . .
C14 C 0.7709(5) 0.6113(5) 0.2044(4) 0.0468(18) Uani 1 1 d . . .
H14A H 0.7531 0.6065 0.1623 0.056 Uiso 1 1 calc R . .
C15 C 0.8399(5) 0.5506(4) 0.3851(3) 0.0338(14) Uani 1 1 d . . .
N16 N 0.8408(4) 0.6108(3) 0.4147(3) 0.0296(11) Uani 1 1 d . . .
C17 C 0.8594(5) 0.5863(4) 0.4835(3) 0.0368(15) Uani 1 1 d . . .
H17A H 0.8602 0.6283 0.5045 0.044 Uiso 1 1 calc R . .
C18 C 0.8774(5) 0.5028(4) 0.5255(4) 0.0405(16) Uani 1 1 d . . .
H18A H 0.8907 0.4875 0.5741 0.049 Uiso 1 1 calc R . .
C19 C 0.8756(5) 0.4424(4) 0.4949(4) 0.0445(17) Uani 1 1 d . . .
H19A H 0.8870 0.3844 0.5226 0.053 Uiso 1 1 calc R . .
C20 C 0.8572(5) 0.4658(4) 0.4242(4) 0.0414(16) Uani 1 1 d . . .
H20A H 0.8563 0.4244 0.4025 0.050 Uiso 1 1 calc R . .
N21 N 0.3045(4) 0.7094(4) 0.1619(3) 0.0381(13) Uani 1 1 d . . .
H21A H 0.2958 0.6776 0.2077 0.046 Uiso 1 1 calc R . .
C22 C 0.2308(5) 0.7184(4) 0.1159(4) 0.0375(15) Uani 1 1 d . . .
H22A H 0.2652 0.7165 0.0661 0.045 Uiso 1 1 calc R . .
C23 C 0.1780(5) 0.6453(5) 0.1514(4) 0.0418(16) Uani 1 1 d . . .
H23A H 0.1461 0.6469 0.2012 0.050 Uiso 1 1 calc R . .
H23B H 0.2275 0.5920 0.1564 0.050 Uiso 1 1 calc R . .
C24 C 0.0988(6) 0.6451(5) 0.1090(4) 0.0475(18) Uani 1 1 d . . .
N25 N 0.0375(5) 0.7310(4) 0.0856(3) 0.0473(15) Uani 1 1 d . . .
O26 O -0.0428(4) 0.7358(4) 0.0612(4) 0.0682(17) Uani 1 1 d . . .
C27 C 0.0752(5) 0.8118(5) 0.0633(4) 0.0455(17) Uani 1 1 d . . .
C28 C 0.1544(5) 0.7995(5) 0.1095(4) 0.0426(16) Uani 1 1 d . . .
H28A H 0.1890 0.8477 0.0880 0.051 Uiso 1 1 calc R . .
H28B H 0.1215 0.8006 0.1592 0.051 Uiso 1 1 calc R . .
C29 C 0.0305(6) 0.5854(6) 0.1616(5) 0.064(2) Uani 1 1 d . . .
H29A H 0.0004 0.6051 0.2042 0.096 Uiso 1 1 calc R . .
H29B H 0.0696 0.5281 0.1777 0.096 Uiso 1 1 calc R . .
H29C H -0.0216 0.5851 0.1361 0.096 Uiso 1 1 calc R . .
C30 C 0.1454(7) 0.6153(6) 0.0430(5) 0.061(2) Uani 1 1 d . . .
H30A H 0.1886 0.6533 0.0099 0.091 Uiso 1 1 calc R . .
H30B H 0.0932 0.6152 0.0174 0.091 Uiso 1 1 calc R . .
H30C H 0.1845 0.5580 0.0589 0.091 Uiso 1 1 calc R . .
C31 C 0.1174(6) 0.8336(6) -0.0190(4) 0.055(2) Uani 1 1 d . . .
H31A H 0.1740 0.7893 -0.0272 0.083 Uiso 1 1 calc R . .
H31B H 0.1391 0.8877 -0.0350 0.083 Uiso 1 1 calc R . .
H31C H 0.0660 0.8377 -0.0471 0.083 Uiso 1 1 calc R . .
C32 C -0.0120(6) 0.8798(5) 0.0770(5) 0.058(2) Uani 1 1 d . . .
H32A H -0.0387 0.8648 0.1292 0.087 Uiso 1 1 calc R . .
H32B H -0.0635 0.8847 0.0487 0.087 Uiso 1 1 calc R . .
H32C H 0.0097 0.9337 0.0620 0.087 Uiso 1 1 calc R . .
N33 N 0.5093(4) 0.8678(3) -0.0182(3) 0.0327(12) Uani 1 1 d . . .
C34 C 0.6003(5) 0.8985(4) -0.0450(3) 0.0332(14) Uani 1 1 d . . .
C35 C 0.6898(5) 0.8449(5) -0.0297(4) 0.0437(17) Uani 1 1 d . . .
H35A H 0.6918 0.7871 -0.0025 0.052 Uiso 1 1 calc R . .
C36 C 0.7779(6) 0.8770(6) -0.0549(4) 0.053(2) Uani 1 1 d . . .
H36A H 0.8392 0.8421 -0.0418 0.063 Uiso 1 1 calc R . .
C37 C 0.7745(6) 0.9590(6) -0.0985(4) 0.054(2) Uani 1 1 d . . .
H37A H 0.8341 0.9801 -0.1173 0.065 Uiso 1 1 calc R . .
C38 C 0.6854(6) 1.0111(5) -0.1152(4) 0.0443(17) Uani 1 1 d . . .
H38A H 0.6841 1.0678 -0.1452 0.053 Uiso 1 1 calc R . .
C39 C 0.5973(5) 0.9813(4) -0.0884(3) 0.0367(15) Uani 1 1 d . . .
H39A H 0.5360 1.0173 -0.0998 0.044 Uiso 1 1 calc R . .
C40 C 0.4406(5) 0.8867(4) -0.0700(3) 0.0329(14) Uani 1 1 d . . .
C41 C 0.4619(6) 0.8437(5) -0.1207(4) 0.0481(18) Uani 1 1 d . . .
H41A H 0.5199 0.8012 -0.1216 0.058 Uiso 1 1 calc R . .
C42 C 0.3970(6) 0.8637(6) -0.1706(4) 0.053(2) Uani 1 1 d . . .
H42A H 0.4103 0.8338 -0.2055 0.064 Uiso 1 1 calc R . .
C43 C 0.3150(6) 0.9251(6) -0.1703(4) 0.055(2) Uani 1 1 d . . .
H43A H 0.2717 0.9384 -0.2051 0.066 Uiso 1 1 calc R . .
C44 C 0.2936(6) 0.9693(5) -0.1191(4) 0.0458(17) Uani 1 1 d . . .
H44A H 0.2360 1.0123 -0.1187 0.055 Uiso 1 1 calc R . .
C45 C 0.3575(5) 0.9491(4) -0.0690(4) 0.0386(15) Uani 1 1 d . . .
H45A H 0.3441 0.9785 -0.0338 0.046 Uiso 1 1 calc R . .
N51 N 0.5987(4) 0.8247(3) 0.4915(3) 0.0325(11) Uani 1 1 d . . .
C52 C 0.6595(5) 0.7929(4) 0.4423(3) 0.0292(13) Uani 1 1 d . . .
N53 N 0.7587(4) 0.7767(3) 0.4327(3) 0.0294(11) Uani 1 1 d . . .
C54 C 0.7971(4) 0.8003(4) 0.4780(3) 0.0311(13) Uani 1 1 d . . .
N55 N 0.7440(4) 0.8340(3) 0.5297(3) 0.0326(12) Uani 1 1 d . . .
C56 C 0.6454(5) 0.8453(4) 0.5337(3) 0.0319(13) Uani 1 1 d . . .
O57 O 0.6237(3) 0.7725(3) 0.3946(2) 0.0363(10) Uani 1 1 d . . .
C58 C 0.5165(5) 0.7887(5) 0.3979(4) 0.0464(18) Uani 1 1 d . . .
H58A H 0.5002 0.7953 0.3496 0.056 Uiso 1 1 calc R . .
H58B H 0.4864 0.8418 0.4102 0.056 Uiso 1 1 calc R . .
C59 C 0.4744(6) 0.7159(6) 0.4556(4) 0.057(2) Uani 1 1 d . . .
H59A H 0.4860 0.7131 0.5043 0.068 Uiso 1 1 calc R . .
H59B H 0.4019 0.7272 0.4562 0.068 Uiso 1 1 calc R . .
N60 N 0.5168(5) 0.6364(5) 0.4433(3) 0.0567(19) Uani 1 1 d . . .
N61 N 0.5000(4) 0.6183(4) 0.3871(3) 0.0457(15) Uani 1 1 d . . .
C62 C 0.5599(5) 0.5407(5) 0.3880(5) 0.056(2) Uani 1 1 d . . .
C63 C 0.6124(6) 0.5112(7) 0.4464(5) 0.072(3) Uani 1 1 d . . .
H63A H 0.6576 0.4590 0.4602 0.087 Uiso 1 1 calc R . .
C64 C 0.5863(6) 0.5711(6) 0.4794(5) 0.060(2) Uani 1 1 d . . .
H64A H 0.6113 0.5694 0.5210 0.072 Uiso 1 1 calc R . .
C65 C 0.5581(6) 0.5069(5) 0.3316(5) 0.056(2) Uani 1 1 d . . .
N66 N 0.4996(5) 0.5592(4) 0.2807(4) 0.0518(16) Uani 1 1 d . . .
C67 C 0.4958(7) 0.5347(5) 0.2248(5) 0.059(2) Uani 1 1 d . . .
H67A H 0.4549 0.5715 0.1897 0.071 Uiso 1 1 calc R . .
C68 C 0.5478(8) 0.4589(6) 0.2141(6) 0.078(3) Uani 1 1 d . . .
H68A H 0.5423 0.4432 0.1735 0.094 Uiso 1 1 calc R . .
C69 C 0.6076(8) 0.4071(6) 0.2651(7) 0.086(3) Uani 1 1 d . . .
H69A H 0.6455 0.3551 0.2589 0.103 Uiso 1 1 calc R . .
C70 C 0.6136(7) 0.4284(6) 0.3235(6) 0.072(3) Uani 1 1 d . . .
H70A H 0.6543 0.3915 0.3588 0.086 Uiso 1 1 calc R . .
N71 N 0.8968(4) 0.7874(3) 0.4726(3) 0.0324(11) Uani 1 1 d . . .
H71A H 0.9347 0.7742 0.4346 0.039 Uiso 1 1 calc R . .
C72 C 0.9419(5) 0.7951(4) 0.5292(3) 0.0366(15) Uani 1 1 d . . .
H72A H 0.9095 0.8492 0.5402 0.044 Uiso 1 1 calc R . .
C73 C 1.0520(5) 0.7947(5) 0.5007(4) 0.0397(15) Uani 1 1 d . . .
H73A H 1.0814 0.7438 0.4847 0.048 Uiso 1 1 calc R . .
H73B H 1.0585 0.8447 0.4573 0.048 Uiso 1 1 calc R . .
C74 C 1.1103(5) 0.7954(5) 0.5568(4) 0.0440(17) Uani 1 1 d . . .
N75 N 1.0842(4) 0.7319(4) 0.6286(3) 0.0479(15) Uani 1 1 d . . .
O76 O 1.1495(4) 0.7032(4) 0.6724(3) 0.0692(18) Uani 1 1 d . . .
C77 C 0.9804(5) 0.7224(5) 0.6602(4) 0.0486(18) Uani 1 1 d . . .
C78 C 0.9317(5) 0.7211(5) 0.5984(4) 0.0409(16) Uani 1 1 d . . .
H78A H 0.9616 0.6680 0.5861 0.049 Uiso 1 1 calc R . .
H78B H 0.8604 0.7211 0.6163 0.049 Uiso 1 1 calc R . .
C79 C 1.0897(6) 0.8847(5) 0.5658(5) 0.058(2) Uani 1 1 d . . .
H79A H 1.0188 0.9018 0.5817 0.086 Uiso 1 1 calc R . .
H79B H 1.1099 0.9250 0.5190 0.086 Uiso 1 1 calc R . .
H79C H 1.1273 0.8835 0.6026 0.086 Uiso 1 1 calc R . .
C80 C 1.2212(5) 0.7680(6) 0.5313(4) 0.053(2) Uani 1 1 d . . .
H80A H 1.2335 0.7117 0.5257 0.079 Uiso 1 1 calc R . .
H80B H 1.2595 0.7667 0.5677 0.079 Uiso 1 1 calc R . .
H80C H 1.2412 0.8082 0.4843 0.079 Uiso 1 1 calc R . .
C81 C 0.9252(6) 0.7909(6) 0.6938(5) 0.060(2) Uani 1 1 d . . .
H81A H 0.9232 0.8460 0.6563 0.090 Uiso 1 1 calc R . .
H81B H 0.9590 0.7892 0.7330 0.090 Uiso 1 1 calc R . .
H81C H 0.8575 0.7821 0.7141 0.090 Uiso 1 1 calc R . .
N83 N 0.5906(4) 0.8800(3) 0.5854(3) 0.0333(12) Uani 1 1 d . . .
C82 C 0.9837(6) 0.6364(6) 0.7199(4) 0.060(2) Uani 1 1 d . . .
H82A H 1.0149 0.6363 0.7597 0.091 Uiso 1 1 calc R . .
H82B H 1.0222 0.5917 0.6990 0.091 Uiso 1 1 calc R . .
H82C H 0.9161 0.6266 0.7389 0.091 Uiso 1 1 calc R . .
C84 C 0.4846(5) 0.8881(4) 0.6038(3) 0.0333(14) Uani 1 1 d . . .
C85 C 0.4283(5) 0.9665(4) 0.6032(4) 0.0397(15) Uani 1 1 d . . .
H85A H 0.4589 1.0142 0.5860 0.048 Uiso 1 1 calc R . .
C86 C 0.3275(6) 0.9764(5) 0.6274(4) 0.0451(17) Uani 1 1 d . . .
H86A H 0.2891 1.0308 0.6264 0.054 Uiso 1 1 calc R . .
C87 C 0.2825(5) 0.9070(5) 0.6531(4) 0.0462(18) Uani 1 1 d . . .
H87A H 0.2136 0.9130 0.6709 0.055 Uiso 1 1 calc R . .
C88 C 0.3389(6) 0.8296(5) 0.6524(4) 0.0474(18) Uani 1 1 d . . .
H88A H 0.3081 0.7820 0.6684 0.057 Uiso 1 1 calc R . .
C89 C 0.4403(5) 0.8194(4) 0.6287(4) 0.0392(15) Uani 1 1 d . . .
H89A H 0.4787 0.7650 0.6299 0.047 Uiso 1 1 calc R . .
C90 C 0.6374(5) 0.9112(4) 0.6269(4) 0.0369(15) Uani 1 1 d . . .
C91 C 0.6790(6) 0.9823(5) 0.5916(4) 0.0477(18) Uani 1 1 d . . .
H91A H 0.6802 1.0083 0.5404 0.057 Uiso 1 1 calc R . .
C92 C 0.7189(7) 1.0147(5) 0.6322(4) 0.056(2) Uani 1 1 d . . .
H92A H 0.7475 1.0633 0.6090 0.067 Uiso 1 1 calc R . .
C93 C 0.7166(6) 0.9756(6) 0.7072(5) 0.059(2) Uani 1 1 d . . .
H93A H 0.7438 0.9975 0.7352 0.071 Uiso 1 1 calc R . .
C94 C 0.6755(6) 0.9061(6) 0.7401(4) 0.056(2) Uani 1 1 d . . .
H94A H 0.6737 0.8800 0.7913 0.068 Uiso 1 1 calc R . .
C95 C 0.6360(5) 0.8723(5) 0.7000(4) 0.0440(17) Uani 1 1 d . . .
H95A H 0.6084 0.8231 0.7234 0.053 Uiso 1 1 calc R . .
O100 O 0.2870(4) 0.6001(3) 0.3216(3) 0.0432(12) Uani 1 1 d D . .
H1W H 0.289(5) 0.554(3) 0.312(4) 0.052 Uiso 1 1 d D . .
H2W H 0.225(2) 0.623(4) 0.334(4) 0.052 Uiso 1 1 d D . .
N1S N 0.6344(7) 0.6354(5) 0.0623(5) 0.077(2) Uani 1 1 d DU . .
C1S C 0.5718(9) 0.6252(7) 0.0407(6) 0.094(4) Uani 1 1 d DU . .
C2S C 0.4889(11) 0.6094(9) 0.0106(8) 0.117(4) Uani 1 1 d DU . .
H2S1 H 0.5184 0.5801 -0.0262 0.175 Uiso 1 1 calc R . .
H2S2 H 0.4471 0.6634 -0.0117 0.175 Uiso 1 1 calc R . .
H2S3 H 0.4485 0.5744 0.0507 0.175 Uiso 1 1 calc R . .
N2S N 0.0330(10) 0.9222(8) 0.7727(8) 0.143(5) Uani 1 1 d DU . .
C3S C -0.0065(8) 0.9901(7) 0.7492(7) 0.084(3) Uani 1 1 d DU . .
C4S C -0.0587(9) 1.0735(7) 0.7252(7) 0.095(4) Uani 1 1 d DU . .
H4S1 H -0.1296 1.0736 0.7316 0.142 Uiso 1 1 calc R . .
H4S2 H -0.0350 1.0987 0.6733 0.142 Uiso 1 1 calc R . .
H4S3 H -0.0480 1.1064 0.7538 0.142 Uiso 1 1 calc R . .
C6S C 0.8704(12) 0.6169(10) -0.0241(8) 0.126(5) Uani 1 1 d DU . .
H6S1 H 0.8036 0.6324 -0.0373 0.189 Uiso 1 1 calc R . .
H6S2 H 0.9189 0.6057 -0.0655 0.189 Uiso 1 1 calc R . .
H6S3 H 0.8841 0.6633 -0.0120 0.189 Uiso 1 1 calc R . .
C5S C 0.8775(14) 0.5379(11) 0.0420(10) 0.141(6) Uani 1 1 d DU . .
N3S N 0.8754(14) 0.4721(11) 0.0963(9) 0.172(6) Uani 1 1 d DU . .
N4S N 0.6611(13) 0.3385(11) 0.1148(9) 0.163(6) Uani 1 1 d U . .
C7S C 0.7456(12) 0.3095(11) 0.1402(8) 0.123(5) Uani 1 1 d DU . .
C8S C 0.8454(11) 0.2767(10) 0.1651(8) 0.127(5) Uani 1 1 d DU . .
H8S1 H 0.8846 0.3211 0.1450 0.191 Uiso 1 1 calc R . .
H8S2 H 0.8797 0.2281 0.1479 0.191 Uiso 1 1 calc R . .
H8S3 H 0.8370 0.2593 0.2187 0.191 Uiso 1 1 calc R . .

loop_
_atom_site_aniso_label
_atom_site_aniso_U_11
_atom_site_aniso_U_22
_atom_site_aniso_U_33
_atom_site_aniso_U_23
_atom_site_aniso_U_13
_atom_site_aniso_U_12
Cu1 0.0341(4) 0.0306(4) 0.0254(4) -0.0037(3) -0.0075(3) -0.0082(3)
Cu2 0.0384(4) 0.0364(4) 0.0260(4) 0.0010(3) -0.0080(3) -0.0058(3)
Cu3 0.0721(8) 0.0758(8) 0.0599(7) -0.0186(6) -0.0094(6) -0.0074(6)
Br1 0.0422(4) 0.0357(4) 0.0343(3) 0.0011(3) -0.0117(3) -0.0084(3)
Br2 0.0317(3) 0.0407(4) 0.0360(3) -0.0043(3) -0.0059(3) -0.0060(3)
Br3 0.0408(4) 0.0535(4) 0.0516(4) -0.0236(4) -0.0138(3) -0.0042(3)
Br4 0.0727(6) 0.0512(5) 0.0533(5) -0.0120(4) -0.0003(4) -0.0160(4)
Br5 0.1192(12) 0.1964(18) 0.0779(8) -0.0634(10) -0.0345(8) 0.0227(11)
N1 0.034(3) 0.038(3) 0.029(3) -0.005(2) -0.009(2) -0.011(2)
C2 0.037(3) 0.035(3) 0.025(3) -0.005(3) -0.011(3) -0.007(3)
N3 0.033(3) 0.033(3) 0.028(3) 0.001(2) -0.013(2) -0.011(2)
C4 0.039(4) 0.032(3) 0.031(3) 0.000(3) -0.012(3) -0.012(3)
N5 0.035(3) 0.037(3) 0.025(3) -0.001(2) -0.010(2) -0.014(2)
C6 0.035(3) 0.032(3) 0.024(3) -0.004(2) -0.010(2) -0.005(3)
O7 0.030(2) 0.046(3) 0.027(2) 0.0007(19) -0.0129(18) -0.011(2)
C8 0.041(4) 0.048(4) 0.026(3) -0.005(3) -0.011(3) -0.016(3)
C9 0.041(4) 0.058(5) 0.027(3) -0.001(3) -0.012(3) -0.012(3)
N10 0.033(3) 0.060(4) 0.031(3) -0.016(3) -0.005(2) -0.009(3)
N11 0.033(3) 0.041(3) 0.027(3) -0.007(2) -0.008(2) -0.010(2)
C12 0.026(3) 0.046(4) 0.039(4) -0.016(3) -0.004(3) -0.007(3)
C13 0.040(4) 0.054(5) 0.050(4) -0.023(4) -0.004(3) -0.010(3)
C14 0.045(4) 0.067(5) 0.041(4) -0.030(4) -0.006(3) -0.015(4)
C15 0.027(3) 0.043(4) 0.033(3) -0.011(3) -0.002(3) -0.011(3)
N16 0.026(3) 0.035(3) 0.026(3) -0.006(2) -0.004(2) -0.010(2)
C17 0.042(4) 0.039(4) 0.032(3) -0.007(3) -0.007(3) -0.015(3)
C18 0.037(4) 0.041(4) 0.033(3) 0.003(3) -0.007(3) -0.006(3)
C19 0.043(4) 0.033(4) 0.051(4) -0.008(3) -0.007(3) -0.004(3)
C20 0.036(4) 0.035(4) 0.051(4) -0.014(3) -0.005(3) -0.005(3)
N21 0.042(3) 0.042(3) 0.029(3) 0.002(2) -0.010(2) -0.021(3)
C22 0.040(4) 0.049(4) 0.029(3) -0.010(3) -0.008(3) -0.019(3)
C23 0.041(4) 0.048(4) 0.039(4) -0.009(3) -0.007(3) -0.019(3)
C24 0.045(4) 0.051(4) 0.052(4) -0.013(4) -0.010(3) -0.019(4)
N25 0.044(4) 0.057(4) 0.044(3) -0.008(3) -0.012(3) -0.019(3)
O26 0.045(3) 0.084(4) 0.078(4) -0.011(3) -0.027(3) -0.019(3)
C27 0.043(4) 0.052(4) 0.037(4) -0.003(3) -0.009(3) -0.014(3)
C28 0.045(4) 0.048(4) 0.037(4) -0.007(3) -0.007(3) -0.020(3)
C29 0.054(5) 0.071(6) 0.070(6) -0.004(5) -0.014(4) -0.037(5)
C30 0.062(5) 0.072(6) 0.063(5) -0.029(5) -0.019(4) -0.019(5)
C31 0.045(4) 0.076(6) 0.037(4) -0.006(4) -0.011(3) -0.009(4)
C32 0.047(5) 0.060(5) 0.060(5) -0.007(4) -0.018(4) -0.007(4)
N33 0.030(3) 0.043(3) 0.024(3) 0.000(2) -0.011(2) -0.012(2)
C34 0.033(3) 0.040(4) 0.027(3) -0.007(3) -0.004(3) -0.011(3)
C35 0.043(4) 0.044(4) 0.037(4) -0.001(3) -0.005(3) -0.011(3)
C36 0.035(4) 0.072(6) 0.045(4) -0.005(4) -0.011(3) -0.012(4)
C37 0.044(4) 0.084(6) 0.043(4) -0.021(4) 0.006(3) -0.035(4)
C38 0.051(4) 0.050(4) 0.034(4) -0.011(3) 0.005(3) -0.025(4)
C39 0.042(4) 0.041(4) 0.028(3) -0.009(3) -0.006(3) -0.013(3)
C40 0.038(4) 0.040(4) 0.022(3) 0.000(3) -0.009(3) -0.018(3)
C41 0.039(4) 0.064(5) 0.041(4) -0.017(4) -0.003(3) -0.012(4)
C42 0.058(5) 0.076(6) 0.036(4) -0.021(4) -0.011(3) -0.021(4)
C43 0.051(5) 0.079(6) 0.035(4) 0.000(4) -0.018(3) -0.027(4)
C44 0.047(4) 0.049(4) 0.036(4) -0.001(3) -0.016(3) -0.008(3)
C45 0.044(4) 0.041(4) 0.030(3) -0.002(3) -0.013(3) -0.014(3)
N51 0.032(3) 0.037(3) 0.029(3) -0.007(2) -0.009(2) -0.008(2)
C52 0.034(3) 0.025(3) 0.028(3) -0.004(2) -0.010(3) -0.004(2)
N53 0.028(3) 0.033(3) 0.026(3) -0.006(2) -0.006(2) -0.006(2)
C54 0.029(3) 0.032(3) 0.031(3) -0.005(3) -0.006(2) -0.006(3)
N55 0.030(3) 0.034(3) 0.035(3) -0.009(2) -0.011(2) -0.006(2)
C56 0.033(3) 0.030(3) 0.031(3) -0.005(3) -0.007(3) -0.008(3)
O57 0.030(2) 0.050(3) 0.031(2) -0.014(2) -0.0058(18) -0.009(2)
C58 0.036(4) 0.073(5) 0.039(4) -0.025(4) -0.013(3) -0.008(4)
C59 0.041(4) 0.107(7) 0.031(4) -0.016(4) 0.000(3) -0.041(5)
N60 0.047(4) 0.083(5) 0.033(3) 0.008(3) -0.009(3) -0.033(4)
N61 0.038(3) 0.060(4) 0.030(3) 0.004(3) -0.004(2) -0.019(3)
C62 0.027(4) 0.057(5) 0.056(5) 0.024(4) -0.012(3) -0.013(3)
C63 0.039(5) 0.078(7) 0.067(6) 0.034(5) -0.018(4) -0.025(5)
C64 0.045(5) 0.077(6) 0.044(4) 0.025(4) -0.025(4) -0.032(4)
C65 0.042(4) 0.037(4) 0.059(5) 0.019(4) 0.000(4) -0.009(3)
N66 0.046(4) 0.041(3) 0.050(4) 0.003(3) -0.002(3) -0.006(3)
C67 0.070(6) 0.044(5) 0.052(5) -0.012(4) 0.002(4) -0.007(4)
C68 0.092(8) 0.055(6) 0.074(6) -0.019(5) 0.012(6) -0.010(5)
C69 0.080(7) 0.045(5) 0.099(8) -0.001(6) 0.015(6) -0.006(5)
C70 0.054(5) 0.045(5) 0.091(7) 0.013(5) -0.011(5) -0.011(4)
N71 0.029(3) 0.042(3) 0.028(3) -0.012(2) -0.006(2) -0.008(2)
C72 0.034(3) 0.045(4) 0.036(3) -0.015(3) -0.011(3) -0.007(3)
C73 0.035(4) 0.049(4) 0.035(3) -0.008(3) -0.008(3) -0.012(3)
C74 0.036(4) 0.059(5) 0.040(4) -0.013(3) -0.007(3) -0.015(3)
N75 0.039(3) 0.069(4) 0.033(3) -0.007(3) -0.013(3) -0.013(3)
O76 0.049(3) 0.108(5) 0.051(3) -0.013(3) -0.025(3) -0.015(3)
C77 0.035(4) 0.067(5) 0.039(4) -0.013(4) -0.001(3) -0.010(4)
C78 0.037(4) 0.049(4) 0.036(4) -0.009(3) -0.007(3) -0.012(3)
C79 0.054(5) 0.061(5) 0.070(5) -0.027(4) -0.008(4) -0.022(4)
C80 0.032(4) 0.077(6) 0.045(4) -0.010(4) -0.006(3) -0.015(4)
C81 0.054(5) 0.079(6) 0.051(5) -0.026(4) -0.008(4) -0.014(4)
N83 0.035(3) 0.037(3) 0.032(3) -0.013(2) -0.006(2) -0.009(2)
C82 0.057(5) 0.077(6) 0.035(4) -0.001(4) -0.009(4) -0.011(4)
C84 0.036(3) 0.038(4) 0.027(3) -0.009(3) -0.008(3) -0.007(3)
C85 0.038(4) 0.042(4) 0.036(4) -0.007(3) -0.009(3) -0.006(3)
C86 0.050(4) 0.043(4) 0.040(4) -0.012(3) -0.012(3) 0.001(3)
C87 0.033(4) 0.061(5) 0.042(4) -0.016(4) -0.011(3) 0.001(3)
C88 0.047(4) 0.046(4) 0.051(4) -0.012(3) -0.003(3) -0.019(3)
C89 0.040(4) 0.038(4) 0.042(4) -0.014(3) -0.008(3) -0.008(3)
C90 0.033(3) 0.047(4) 0.036(3) -0.019(3) -0.004(3) -0.010(3)
C91 0.060(5) 0.049(4) 0.039(4) -0.011(3) -0.007(3) -0.022(4)
C92 0.070(6) 0.056(5) 0.052(5) -0.020(4) -0.005(4) -0.032(4)
C93 0.057(5) 0.090(6) 0.052(5) -0.040(5) 0.003(4) -0.033(5)
C94 0.061(5) 0.086(6) 0.033(4) -0.023(4) -0.002(3) -0.029(5)
C95 0.046(4) 0.054(4) 0.034(4) -0.013(3) -0.003(3) -0.017(3)
O100 0.037(3) 0.040(3) 0.055(3) -0.019(2) 0.009(2) -0.020(2)
N1S 0.082(5) 0.069(5) 0.077(5) -0.001(4) -0.030(4) -0.024(4)
C1S 0.109(7) 0.076(6) 0.079(6) -0.023(5) 0.015(6) -0.014(6)
C2S 0.138(9) 0.121(8) 0.115(8) -0.063(7) -0.027(7) -0.021(7)
N2S 0.129(8) 0.109(7) 0.170(9) -0.026(7) -0.011(7) -0.022(6)
C3S 0.069(6) 0.077(6) 0.098(7) -0.015(5) 0.003(5) -0.029(5)
C4S 0.085(6) 0.080(6) 0.113(7) 0.000(5) -0.033(6) -0.028(5)
C6S 0.127(9) 0.127(8) 0.139(9) -0.051(7) -0.030(7) -0.025(7)
C5S 0.150(10) 0.157(10) 0.146(9) -0.076(8) -0.036(8) -0.030(8)
N3S 0.201(10) 0.181(10) 0.170(9) -0.094(8) -0.048(8) -0.023(8)
N4S 0.169(9) 0.162(9) 0.169(9) -0.073(7) -0.011(7) -0.031(7)
C7S 0.138(9) 0.134(9) 0.093(7) -0.048(7) -0.010(7) -0.009(7)
C8S 0.134(9) 0.132(9) 0.109(8) -0.037(7) -0.021(7) -0.012(7)

loop_
_atom_type_symbol
_atom_type_description
_atom_type_scat_dispersion_real
_atom_type_scat_dispersion_imag
_atom_type_scat_source
C C -0.0020 0.0020 'International Tables Vol C Tables 4.2.6.8 and 6.1.1.4'
H H 0.0000 0.0000 'International Tables Vol C Tables 4.2.6.8 and 6.1.1.4'
N N -0.0031 0.0040 'International Tables Vol C Tables 4.2.6.8 and 6.1.1.4'
O O -0.0041 0.0074 'International Tables Vol C Tables 4.2.6.8 and 6.1.1.4'
Cu Cu 0.1330 1.4803 'International Tables Vol C Tables 4.2.6.8 and 6.1.1.4'
Br Br -0.8064 2.7887 'International Tables Vol C Tables 4.2.6.8 and 6.1.1.4'

loop_
_geom_angle_atom_site_label_1
_geom_angle_atom_site_label_2
_geom_angle_atom_site_label_3
_geom_angle
_geom_angle_site_symmetry_1
_geom_angle_site_symmetry_3
_geom_angle_publ_flag
N16 Cu1 N53 90.8(2) . . ?
N16 Cu1 N11 78.5(2) . . ?
N53 Cu1 N11 137.3(2) . . ?
N16 Cu1 Br1 178.67(15) . . ?
N53 Cu1 Br1 89.90(14) . . ?
N11 Cu1 Br1 101.71(14) . . ?
N16 Cu1 Br2 85.30(14) . . ?
N53 Cu1 Br2 113.29(14) . . ?
N11 Cu1 Br2 106.96(15) . . ?
Br1 Cu1 Br2 93.39(3) . . ?
N3 Cu2 N66 92.1(2) . . ?
N3 Cu2 N61 141.4(2) . . ?
N66 Cu2 N61 80.1(3) . . ?
N3 Cu2 Br3 92.32(16) . . ?
N66 Cu2 Br3 167.59(19) . . ?
N61 Cu2 Br3 103.38(19) . . ?
N3 Cu2 O100 106.47(19) . . ?
N66 Cu2 O100 81.4(2) . . ?
N61 Cu2 O100 109.5(2) . . ?
Br3 Cu2 O100 86.27(12) . . ?
Br5 Cu3 Br4 179.11(8) . . ?
C2 N1 C6 113.5(5) . . ?
N1 C2 N3 128.0(6) . . ?
N1 C2 O7 119.4(5) . . ?
N3 C2 O7 112.5(5) . . ?
C2 N3 C4 113.2(5) . . ?
C2 N3 Cu2 116.2(4) . . ?
C4 N3 Cu2 130.3(4) . . ?
N5 C4 N21 119.6(6) . . ?
N5 C4 N3 124.4(6) . . ?
N21 C4 N3 116.0(5) . . ?
C4 N5 C6 115.6(5) . . ?
N5 C6 N33 118.0(5) . . ?
N5 C6 N1 124.9(5) . . ?
N33 C6 N1 117.0(5) . . ?
C2 O7 C8 118.5(5) . . ?
O7 C8 C9 112.1(6) . . ?
O7 C8 H8A 109.2 . . ?
C9 C8 H8A 109.2 . . ?
O7 C8 H8B 109.2 . . ?
C9 C8 H8B 109.2 . . ?
H8A C8 H8B 107.9 . . ?
N10 C9 C8 111.8(5) . . ?
N10 C9 H9A 109.3 . . ?
C8 C9 H9A 109.3 . . ?
N10 C9 H9B 109.3 . . ?
C8 C9 H9B 109.3 . . ?
H9A C9 H9B 107.9 . . ?
N11 N10 C14 111.4(6) . . ?
N11 N10 C9 121.7(6) . . ?
C14 N10 C9 126.3(6) . . ?
C12 N11 N10 105.5(5) . . ?
C12 N11 Cu1 112.3(4) . . ?
N10 N11 Cu1 142.0(5) . . ?
N11 C12 C13 110.5(6) . . ?
N11 C12 C15 117.4(6) . . ?
C13 C12 C15 132.0(7) . . ?
C14 C13 C12 105.1(7) . . ?
C14 C13 H13A 127.5 . . ?
C12 C13 H13A 127.5 . . ?
N10 C14 C13 107.5(6) . . ?
N10 C14 H14A 126.3 . . ?
C13 C14 H14A 126.3 . . ?
N16 C15 C20 121.8(6) . . ?
N16 C15 C12 113.4(6) . . ?
C20 C15 C12 124.8(6) . . ?
C17 N16 C15 118.2(6) . . ?
C17 N16 Cu1 124.2(4) . . ?
C15 N16 Cu1 117.1(4) . . ?
N16 C17 C18 123.0(6) . . ?
N16 C17 H17A 118.5 . . ?
C18 C17 H17A 118.5 . . ?
C19 C18 C17 118.1(6) . . ?
C19 C18 H18A 121.0 . . ?
C17 C18 H18A 121.0 . . ?
C20 C19 C18 120.1(7) . . ?
C20 C19 H19A 120.0 . . ?
C18 C19 H19A 120.0 . . ?
C19 C20 C15 118.8(7) . . ?
C19 C20 H20A 120.6 . . ?
C15 C20 H20A 120.6 . . ?
C4 N21 C22 125.0(5) . . ?
C4 N21 H21A 117.5 . . ?
C22 N21 H21A 117.5 . . ?
N21 C22 C23 107.6(5) . . ?
N21 C22 C28 112.3(6) . . ?
C23 C22 C28 108.2(6) . . ?
N21 C22 H22A 109.6 . . ?
C23 C22 H22A 109.6 . . ?
C28 C22 H22A 109.6 . . ?
C22 C23 C24 113.9(6) . . ?
C22 C23 H23A 108.8 . . ?
C24 C23 H23A 108.8 . . ?
C22 C23 H23B 108.8 . . ?
C24 C23 H23B 108.8 . . ?
H23A C23 H23B 107.7 . . ?
N25 C24 C30 109.8(7) . . ?
N25 C24 C23 110.0(6) . . ?
C30 C24 C23 111.3(7) . . ?
N25 C24 C29 108.1(6) . . ?
C30 C24 C29 109.8(7) . . ?
C23 C24 C29 107.8(6) . . ?
O26 N25 C24 115.5(6) . . ?
O26 N25 C27 115.9(6) . . ?
C24 N25 C27 124.9(6) . . ?
N25 C27 C32 107.3(6) . . ?
N25 C27 C28 108.6(6) . . ?
C32 C27 C28 110.7(7) . . ?
N25 C27 C31 108.5(6) . . ?
C32 C27 C31 110.2(6) . . ?
C28 C27 C31 111.3(6) . . ?
C22 C28 C27 114.8(6) . . ?
C22 C28 H28A 108.6 . . ?
C27 C28 H28A 108.6 . . ?
C22 C28 H28B 108.6 . . ?
C27 C28 H28B 108.6 . . ?
H28A C28 H28B 107.6 . . ?
C24 C29 H29A 109.5 . . ?
C24 C29 H29B 109.5 . . ?
H29A C29 H29B 109.5 . . ?
C24 C29 H29C 109.5 . . ?
H29A C29 H29C 109.5 . . ?
H29B C29 H29C 109.5 . . ?
C24 C30 H30A 109.5 . . ?
C24 C30 H30B 109.5 . . ?
H30A C30 H30B 109.5 . . ?
C24 C30 H30C 109.5 . . ?
H30A C30 H30C 109.5 . . ?
H30B C30 H30C 109.5 . . ?
C27 C31 H31A 109.5 . . ?
C27 C31 H31B 109.5 . . ?
H31A C31 H31B 109.5 . . ?
C27 C31 H31C 109.5 . . ?
H31A C31 H31C 109.5 . . ?
H31B C31 H31C 109.5 . . ?
C27 C32 H32A 109.5 . . ?
C27 C32 H32B 109.5 . . ?
H32A C32 H32B 109.5 . . ?
C27 C32 H32C 109.5 . . ?
H32A C32 H32C 109.5 . . ?
H32B C32 H32C 109.5 . . ?
C6 N33 C34 122.9(5) . . ?
C6 N33 C40 119.2(5) . . ?
C34 N33 C40 117.9(5) . . ?
C39 C34 C35 120.7(6) . . ?
C39 C34 N33 119.0(6) . . ?
C35 C34 N33 120.3(6) . . ?
C34 C35 C36 119.3(7) . . ?
C34 C35 H35A 120.4 . . ?
C36 C35 H35A 120.4 . . ?
C37 C36 C35 119.6(7) . . ?
C37 C36 H36A 120.2 . . ?
C35 C36 H36A 120.2 . . ?
C36 C37 C38 120.6(7) . . ?
C36 C37 H37A 119.7 . . ?
C38 C37 H37A 119.7 . . ?
C37 C38 C39 120.5(7) . . ?
C37 C38 H38A 119.7 . . ?
C39 C38 H38A 119.7 . . ?
C34 C39 C38 119.2(7) . . ?
C34 C39 H39A 120.4 . . ?
C38 C39 H39A 120.4 . . ?
C41 C40 C45 120.9(6) . . ?
C41 C40 N33 119.4(6) . . ?
C45 C40 N33 119.6(6) . . ?
C40 C41 C42 118.7(7) . . ?
C40 C41 H41A 120.6 . . ?
C42 C41 H41A 120.6 . . ?
C43 C42 C41 120.8(7) . . ?
C43 C42 H42A 119.6 . . ?
C41 C42 H42A 119.6 . . ?
C42 C43 C44 120.5(7) . . ?
C42 C43 H43A 119.7 . . ?
C44 C43 H43A 119.7 . . ?
C45 C44 C43 118.8(7) . . ?
C45 C44 H44A 120.6 . . ?
C43 C44 H44A 120.6 . . ?
C40 C45 C44 120.2(7) . . ?
C40 C45 H45A 119.9 . . ?
C44 C45 H45A 119.9 . . ?
C52 N51 C56 113.4(5) . . ?
N51 C52 O57 120.1(5) . . ?
N51 C52 N53 127.5(5) . . ?
O57 C52 N53 112.4(5) . . ?
C52 N53 C54 113.7(5) . . ?
C52 N53 Cu1 117.4(4) . . ?
C54 N53 Cu1 128.6(4) . . ?
N55 C54 N53 124.9(5) . . ?
N55 C54 N71 116.4(5) . . ?
N53 C54 N71 118.7(5) . . ?
C54 N55 C56 114.7(5) . . ?
N55 C56 N51 125.8(6) . . ?
N55 C56 N83 115.4(5) . . ?
N51 C56 N83 118.8(6) . . ?
C52 O57 C58 118.1(5) . . ?
O57 C58 C59 110.0(6) . . ?
O57 C58 H58A 109.7 . . ?
C59 C58 H58A 109.7 . . ?
O57 C58 H58B 109.7 . . ?
C59 C58 H58B 109.7 . . ?
H58A C58 H58B 108.2 . . ?
N60 C59 C58 113.1(6) . . ?
N60 C59 H59A 108.9 . . ?
C58 C59 H59A 108.9 . . ?
N60 C59 H59B 108.9 . . ?
C58 C59 H59B 108.9 . . ?
H59A C59 H59B 107.8 . . ?
N61 N60 C64 109.2(8) . . ?
N61 N60 C59 121.7(6) . . ?
C64 N60 C59 128.7(8) . . ?
N60 N61 C62 105.9(6) . . ?
N60 N61 Cu2 141.6(6) . . ?
C62 N61 Cu2 112.3(5) . . ?
N61 C62 C63 110.0(10) . . ?
N61 C62 C65 117.6(6) . . ?
C63 C62 C65 132.4(9) . . ?
C64 C63 C62 105.6(9) . . ?
C64 C63 H63A 127.2 . . ?
C62 C63 H63A 127.2 . . ?
C63 C64 N60 109.2(8) . . ?
C63 C64 H64A 125.4 . . ?
N60 C64 H64A 125.4 . . ?
N66 C65 C70 120.1(9) . . ?
N66 C65 C62 114.0(7) . . ?
C70 C65 C62 125.9(8) . . ?
C67 N66 C65 118.5(8) . . ?
C67 N66 Cu2 125.5(6) . . ?
C65 N66 Cu2 115.9(6) . . ?
N66 C67 C68 124.2(9) . . ?
N66 C67 H67A 117.9 . . ?
C68 C67 H67A 117.9 . . ?
C69 C68 C67 116.9(11) . . ?
C69 C68 H68A 121.6 . . ?
C67 C68 H68A 121.6 . . ?
C70 C69 C68 121.6(10) . . ?
C70 C69 H69A 119.2 . . ?
C68 C69 H69A 119.2 . . ?
C69 C70 C65 118.8(9) . . ?
C69 C70 H70A 120.6 . . ?
C65 C70 H70A 120.6 . . ?
C54 N71 C72 120.7(5) . . ?
C54 N71 H71A 119.7 . . ?
C72 N71 H71A 119.7 . . ?
N71 C72 C78 110.5(5) . . ?
N71 C72 C73 108.1(5) . . ?
C78 C72 C73 109.0(6) . . ?
N71 C72 H72A 109.7 . . ?
C78 C72 H72A 109.7 . . ?
C73 C72 H72A 109.7 . . ?
C74 C73 C72 113.7(6) . . ?
C74 C73 H73A 108.8 . . ?
C72 C73 H73A 108.8 . . ?
C74 C73 H73B 108.8 . . ?
C72 C73 H73B 108.8 . . ?
H73A C73 H73B 107.7 . . ?
N75 C74 C73 109.8(6) . . ?
N75 C74 C80 107.0(6) . . ?
C73 C74 C80 108.6(6) . . ?
N75 C74 C79 110.4(6) . . ?
C73 C74 C79 110.9(6) . . ?
C80 C74 C79 110.0(6) . . ?
O76 N75 C77 117.8(6) . . ?
O76 N75 C74 116.5(6) . . ?
C77 N75 C74 122.7(6) . . ?
N75 C77 C81 112.2(7) . . ?
N75 C77 C78 106.7(6) . . ?
C81 C77 C78 112.5(6) . . ?
N75 C77 C82 107.8(6) . . ?
C81 C77 C82 108.9(7) . . ?
C78 C77 C82 108.6(7) . . ?
C72 C78 C77 114.1(6) . . ?
C72 C78 H78A 108.7 . . ?
C77 C78 H78A 108.7 . . ?
C72 C78 H78B 108.7 . . ?
C77 C78 H78B 108.7 . . ?
H78A C78 H78B 107.6 . . ?
C74 C79 H79A 109.5 . . ?
C74 C79 H79B 109.5 . . ?
H79A C79 H79B 109.5 . . ?
C74 C79 H79C 109.5 . . ?
H79A C79 H79C 109.5 . . ?
H79B C79 H79C 109.5 . . ?
C74 C80 H80A 109.5 . . ?
C74 C80 H80B 109.5 . . ?
H80A C80 H80B 109.5 . . ?
C74 C80 H80C 109.5 . . ?
H80A C80 H80C 109.5 . . ?
H80B C80 H80C 109.5 . . ?
C77 C81 H81A 109.5 . . ?
C77 C81 H81B 109.5 . . ?
H81A C81 H81B 109.5 . . ?
C77 C81 H81C 109.5 . . ?
H81A C81 H81C 109.5 . . ?
H81B C81 H81C 109.5 . . ?
C56 N83 C84 123.5(5) . . ?
C56 N83 C90 120.5(5) . . ?
C84 N83 C90 115.9(5) . . ?
C77 C82 H82A 109.5 . . ?
C77 C82 H82B 109.5 . . ?
H82A C82 H82B 109.5 . . ?
C77 C82 H82C 109.5 . . ?
H82A C82 H82C 109.5 . . ?
H82B C82 H82C 109.5 . . ?
C89 C84 C85 119.5(6) . . ?
C89 C84 N83 122.0(6) . . ?
C85 C84 N83 118.1(6) . . ?
C84 C85 C86 120.6(7) . . ?
C84 C85 H85A 119.7 . . ?
C86 C85 H85A 119.7 . . ?
C85 C86 C87 120.0(7) . . ?
C85 C86 H86A 120.0 . . ?
C87 C86 H86A 120.0 . . ?
C88 C87 C86 118.9(7) . . ?
C88 C87 H87A 120.5 . . ?
C86 C87 H87A 120.5 . . ?
C87 C88 C89 121.1(7) . . ?
C87 C88 H88A 119.4 . . ?
C89 C88 H88A 119.4 . . ?
C84 C89 C88 119.8(7) . . ?
C84 C89 H89A 120.1 . . ?
C88 C89 H89A 120.1 . . ?
C95 C90 C91 121.4(6) . . ?
C95 C90 N83 119.4(6) . . ?
C91 C90 N83 119.1(6) . . ?
C90 C91 C92 119.0(7) . . ?
C90 C91 H91A 120.5 . . ?
C92 C91 H91A 120.5 . . ?
C91 C92 C93 119.8(7) . . ?
C91 C92 H92A 120.1 . . ?
C93 C92 H92A 120.1 . . ?
C94 C93 C92 119.8(7) . . ?
C94 C93 H93A 120.1 . . ?
C92 C93 H93A 120.1 . . ?
C93 C94 C95 121.1(7) . . ?
C93 C94 H94A 119.4 . . ?
C95 C94 H94A 119.4 . . ?
C90 C95 C94 118.9(7) . . ?
C90 C95 H95A 120.6 . . ?
C94 C95 H95A 120.6 . . ?
Cu2 O100 H1W 126(4) . . ?
Cu2 O100 H2W 124(4) . . ?
H1W O100 H2W 109(4) . . ?
N1S C1S C2S 178.3(13) . . ?
C1S C2S H2S1 109.5 . . ?
C1S C2S H2S2 109.5 . . ?
H2S1 C2S H2S2 109.5 . . ?
C1S C2S H2S3 109.5 . . ?
H2S1 C2S H2S3 109.5 . . ?
H2S2 C2S H2S3 109.5 . . ?
N2S C3S C4S 176.0(15) . . ?
C3S C4S H4S1 109.5 . . ?
C3S C4S H4S2 109.5 . . ?
H4S1 C4S H4S2 109.5 . . ?
C3S C4S H4S3 109.5 . . ?
H4S1 C4S H4S3 109.5 . . ?
H4S2 C4S H4S3 109.5 . . ?
C5S C6S H6S1 109.5 . . ?
C5S C6S H6S2 109.5 . . ?
H6S1 C6S H6S2 109.5 . . ?
C5S C6S H6S3 109.5 . . ?
H6S1 C6S H6S3 109.5 . . ?
H6S2 C6S H6S3 109.5 . . ?
N3S C5S C6S 175(2) . . ?
N4S C7S C8S 176.9(16) . . ?
C7S C8S H8S1 109.5 . . ?
C7S C8S H8S2 109.5 . . ?
H8S1 C8S H8S2 109.5 . . ?
C7S C8S H8S3 109.5 . . ?
H8S1 C8S H8S3 109.5 . . ?
H8S2 C8S H8S3 109.5 . . ?

loop_
_geom_bond_atom_site_label_1
_geom_bond_atom_site_label_2
_geom_bond_distance
_geom_bond_site_symmetry_2
_geom_bond_publ_flag
Cu1 N16 2.011(5) . ?
Cu1 N53 2.066(5) . ?
Cu1 N11 2.111(5) . ?
Cu1 Br1 2.3621(10) . ?
Cu1 Br2 2.6868(10) . ?
Cu2 N3 2.007(5) . ?
Cu2 N66 2.021(7) . ?
Cu2 N61 2.052(6) . ?
Cu2 Br3 2.3570(11) . ?
Cu2 O100 2.400(4) . ?
Cu3 Br5 2.2069(18) . ?
Cu3 Br4 2.2163(15) . ?
N1 C2 1.315(8) . ?
N1 C6 1.356(8) . ?
C2 N3 1.332(8) . ?
C2 O7 1.354(7) . ?
N3 C4 1.377(8) . ?
C4 N5 1.322(8) . ?
C4 N21 1.335(8) . ?
N5 C6 1.346(8) . ?
C6 N33 1.350(8) . ?
O7 C8 1.453(8) . ?
C8 C9 1.488(10) . ?
C8 H8A 0.9900 . ?
C8 H8B 0.9900 . ?
C9 N10 1.472(9) . ?
C9 H9A 0.9900 . ?
C9 H9B 0.9900 . ?
N10 N11 1.340(7) . ?
N10 C14 1.344(9) . ?
N11 C12 1.336(9) . ?
C12 C13 1.395(10) . ?
C12 C15 1.456(9) . ?
C13 C14 1.362(11) . ?
C13 H13A 0.9500 . ?
C14 H14A 0.9500 . ?
C15 N16 1.352(8) . ?
C15 C20 1.383(9) . ?
N16 C17 1.338(8) . ?
C17 C18 1.379(9) . ?
C17 H17A 0.9500 . ?
C18 C19 1.375(10) . ?
C18 H18A 0.9500 . ?
C19 C20 1.373(10) . ?
C19 H19A 0.9500 . ?
C20 H20A 0.9500 . ?
N21 C22 1.471(8) . ?
N21 H21A 0.8800 . ?
C22 C23 1.508(9) . ?
C22 C28 1.515(10) . ?
C22 H22A 1.0000 . ?
C23 C24 1.536(10) . ?
C23 H23A 0.9900 . ?
C23 H23B 0.9900 . ?
C24 N25 1.483(10) . ?
C24 C30 1.512(11) . ?
C24 C29 1.547(10) . ?
N25 O26 1.300(8) . ?
N25 C27 1.504(10) . ?
C27 C32 1.512(11) . ?
C27 C28 1.522(10) . ?
C27 C31 1.545(10) . ?
C28 H28A 0.9900 . ?
C28 H28B 0.9900 . ?
C29 H29A 0.9800 . ?
C29 H29B 0.9800 . ?
C29 H29C 0.9800 . ?
C30 H30A 0.9800 . ?
C30 H30B 0.9800 . ?
C30 H30C 0.9800 . ?
C31 H31A 0.9800 . ?
C31 H31B 0.9800 . ?
C31 H31C 0.9800 . ?
C32 H32A 0.9800 . ?
C32 H32B 0.9800 . ?
C32 H32C 0.9800 . ?
N33 C34 1.437(8) . ?
N33 C40 1.460(7) . ?
C34 C39 1.383(9) . ?
C34 C35 1.386(9) . ?
C35 C36 1.410(10) . ?
C35 H35A 0.9500 . ?
C36 C37 1.372(12) . ?
C36 H36A 0.9500 . ?
C37 C38 1.377(11) . ?
C37 H37A 0.9500 . ?
C38 C39 1.393(9) . ?
C38 H38A 0.9500 . ?
C39 H39A 0.9500 . ?
C40 C41 1.374(10) . ?
C40 C45 1.374(10) . ?
C41 C42 1.389(10) . ?
C41 H41A 0.9500 . ?
C42 C43 1.354(12) . ?
C42 H42A 0.9500 . ?
C43 C44 1.397(11) . ?
C43 H43A 0.9500 . ?
C44 C45 1.380(9) . ?
C44 H44A 0.9500 . ?
C45 H45A 0.9500 . ?
N51 C52 1.314(8) . ?
N51 C56 1.346(8) . ?
C52 O57 1.336(7) . ?
C52 N53 1.339(8) . ?
N53 C54 1.350(8) . ?
C54 N55 1.334(8) . ?
C54 N71 1.353(8) . ?
N55 C56 1.343(8) . ?
C56 N83 1.349(8) . ?
O57 C58 1.457(8) . ?
C58 C59 1.524(11) . ?
C58 H58A 0.9900 . ?
C58 H58B 0.9900 . ?
C59 N60 1.425(12) . ?
C59 H59A 0.9900 . ?
C59 H59B 0.9900 . ?
N60 N61 1.329(9) . ?
N60 C64 1.388(10) . ?
N61 C62 1.381(11) . ?
C62 C63 1.383(12) . ?
C62 C65 1.426(13) . ?
C63 C64 1.333(14) . ?
C63 H63A 0.9500 . ?
C64 H64A 0.9500 . ?
C65 N66 1.364(10) . ?
C65 C70 1.418(13) . ?
N66 C67 1.320(11) . ?
C67 C68 1.383(12) . ?
C67 H67A 0.9500 . ?
C68 C69 1.375(16) . ?
C68 H68A 0.9500 . ?
C69 C70 1.344(15) . ?
C69 H69A 0.9500 . ?
C70 H70A 0.9500 . ?
N71 C72 1.455(8) . ?
N71 H71A 0.8800 . ?
C72 C78 1.522(9) . ?
C72 C73 1.530(9) . ?
C72 H72A 1.0000 . ?
C73 C74 1.521(9) . ?
C73 H73A 0.9900 . ?
C73 H73B 0.9900 . ?
C74 N75 1.498(9) . ?
C74 C80 1.536(10) . ?
C74 C79 1.552(11) . ?
N75 O76 1.290(7) . ?
N75 C77 1.486(9) . ?
C77 C81 1.505(12) . ?
C77 C78 1.532(10) . ?
C77 C82 1.539(11) . ?
C78 H78A 0.9900 . ?
C78 H78B 0.9900 . ?
C79 H79A 0.9800 . ?
C79 H79B 0.9800 . ?
C79 H79C 0.9800 . ?
C80 H80A 0.9800 . ?
C80 H80B 0.9800 . ?
C80 H80C 0.9800 . ?
C81 H81A 0.9800 . ?
C81 H81B 0.9800 . ?
C81 H81C 0.9800 . ?
N83 C84 1.441(8) . ?
N83 C90 1.453(8) . ?
C82 H82A 0.9800 . ?
C82 H82B 0.9800 . ?
C82 H82C 0.9800 . ?
C84 C89 1.368(9) . ?
C84 C85 1.377(9) . ?
C85 C86 1.382(10) . ?
C85 H85A 0.9500 . ?
C86 C87 1.385(11) . ?
C86 H86A 0.9500 . ?
C87 C88 1.368(11) . ?
C87 H87A 0.9500 . ?
C88 C89 1.389(10) . ?
C88 H88A 0.9500 . ?
C89 H89A 0.9500 . ?
C90 C95 1.361(9) . ?
C90 C91 1.389(10) . ?
C91 C92 1.389(10) . ?
C91 H91A 0.9500 . ?
C92 C93 1.392(11) . ?
C92 H92A 0.9500 . ?
C93 C94 1.358(12) . ?
C93 H93A 0.9500 . ?
C94 C95 1.394(10) . ?
C94 H94A 0.9500 . ?
C95 H95A 0.9500 . ?
O100 H1W 0.87(6) . ?
O100 H2W 0.88(5) . ?
N1S C1S 1.135(12) . ?
C1S C2S 1.541(14) . ?
C2S H2S1 0.9800 . ?
C2S H2S2 0.9800 . ?
C2S H2S3 0.9800 . ?
N2S C3S 1.140(12) . ?
C3S C4S 1.405(12) . ?
C4S H4S1 0.9800 . ?
C4S H4S2 0.9800 . ?
C4S H4S3 0.9800 . ?
C6S C5S 1.525(15) . ?
C6S H6S1 0.9800 . ?
C6S H6S2 0.9800 . ?
C6S H6S3 0.9800 . ?
C5S N3S 1.264(15) . ?
N4S C7S 1.31(2) . ?
C7S C8S 1.500(15) . ?
C8S H8S1 0.9800 . ?
C8S H8S2 0.9800 . ?
C8S H8S3 0.9800 . ?
